data_4131988
loop_
_publ_author_name
'Karak, Suvendu'
'Kumar, Sushil'
'Pachfule, Pradip'
'Banerjee, Rahul'

_publ_section_title
;
 Porosity Prediction through Hydrogen Bonding in Covalent Organic
 Frameworks.
;
_journal_issue 15
_journal_name_full 'Journal of the American Chemical Society'
_journal_page_first 5138
_journal_page_last 5145
_journal_paper_doi 10.1021/jacs.7b13558
_journal_volume 140
_journal_year 2018
_chemical_formula_moiety 'C6 H4 N O5 S, C6 H7 Cl2 N2'
_chemical_formula_sum 'C12 H11 Cl2 N3 O5 S'
_chemical_formula_weight 380.20
_space_group_crystal_system monoclinic
_space_group_IT_number 15
_space_group_name_Hall '-C 2yc'
_space_group_name_H-M_alt 'C 1 2/c 1'
_atom_sites_solution_hydrogens mixed
_audit_creation_method SHELXL-2016/4
_cell_angle_alpha 90
_cell_angle_beta 100.197(3)
_cell_angle_gamma 90
_cell_formula_units_Z 8
_cell_length_a 22.1231(7)
_cell_length_b 7.2432(3)
_cell_length_c 19.3126(6)
_cell_measurement_reflns_used 2685
_cell_measurement_temperature 293(2)
_cell_measurement_theta_max 25.00
_cell_measurement_theta_min 3.10
_cell_volume 3045.81(19)
_computing_structure_refinement 'SHELXL-2016/4 (Sheldrick, 2016)'
_diffrn_ambient_temperature 293(2)
_diffrn_measured_fraction_theta_full 0.997
_diffrn_measured_fraction_theta_max 0.997
_diffrn_measurement_device_type 'Supernova (Mo) X-ray source'
_diffrn_measurement_method '\w scans'
_diffrn_radiation_type MoK\a
_diffrn_radiation_wavelength 0.71073
_diffrn_reflns_av_R_equivalents 0.0273
_diffrn_reflns_av_unetI/netI 0.0293
_diffrn_reflns_Laue_measured_fraction_full 0.997
_diffrn_reflns_Laue_measured_fraction_max 0.997
_diffrn_reflns_limit_h_max 24
_diffrn_reflns_limit_h_min -26
_diffrn_reflns_limit_k_max 8
_diffrn_reflns_limit_k_min -6
_diffrn_reflns_limit_l_max 22
_diffrn_reflns_limit_l_min -22
_diffrn_reflns_number 6356
_diffrn_reflns_point_group_measured_fraction_full 0.997
_diffrn_reflns_point_group_measured_fraction_max 0.997
_diffrn_reflns_theta_full 24.993
_diffrn_reflns_theta_max 24.993
_diffrn_reflns_theta_min 3.085
_diffrn_source 'fine focus sealed tube'
_exptl_absorpt_coefficient_mu 0.592
_exptl_absorpt_correction_T_max 0.904
_exptl_absorpt_correction_T_min 0.883
_exptl_absorpt_correction_type multi-scan
_exptl_absorpt_process_details crysalispro
_exptl_crystal_colour colorless
_exptl_crystal_density_diffrn 1.658
_exptl_crystal_description block
_exptl_crystal_F_000 1552
_exptl_crystal_size_max 0.210
_exptl_crystal_size_mid 0.200
_exptl_crystal_size_min 0.170
_refine_diff_density_max 0.659
_refine_diff_density_min -0.335
_refine_diff_density_rms 0.057
_refine_ls_extinction_method none
_refine_ls_goodness_of_fit_ref 1.063
_refine_ls_hydrogen_treatment mixed
_refine_ls_matrix_type full
_refine_ls_number_parameters 228
_refine_ls_number_reflns 2685
_refine_ls_number_restraints 1
_refine_ls_restrained_S_all 1.063
_refine_ls_R_factor_all 0.0468
_refine_ls_R_factor_gt 0.0407
_refine_ls_shift/su_max 0.000
_refine_ls_shift/su_mean 0.000
_refine_ls_structure_factor_coef Fsqd
_refine_ls_weighting_details 'w=1/[\s^2^(Fo^2^)+(0.0556P)^2^+3.5100P] where P=(Fo^2^+2Fc^2^)/3'
_refine_ls_weighting_scheme calc
_refine_ls_wR_factor_gt 0.1087
_refine_ls_wR_factor_ref 0.1124
_reflns_Friedel_coverage 0.000
_reflns_number_gt 2319
_reflns_number_total 2685
_reflns_threshold_expression 'I > 2\s(I)'
_cod_data_source_file ja7b13558_si_004.cif
_cod_data_source_block NBSA-Pa-Cl2
_cod_original_sg_symbol_H-M 'C 2/c'
_cod_database_code 4131988
_shelx_shelxl_version_number 2016/4
_shelx_space_group_comment
;
The symmetry employed for this shelxl refinement is uniquely defined
by the following loop, which should always be used as a source of
symmetry information in preference to the above space-group names.
They are only intended as comments.
;
_shelx_estimated_absorpt_t_min 0.886
_shelx_estimated_absorpt_t_max 0.906

loop_
_space_group_symop_operation_xyz
'x, y, z'
'-x, y, -z+1/2'
'x+1/2, y+1/2, z'
'-x+1/2, y+1/2, -z+1/2'
'-x, -y, -z'
'x, -y, z-1/2'
'-x+1/2, -y+1/2, -z'
'x+1/2, -y+1/2, z-1/2'

loop_
_atom_site_label
_atom_site_type_symbol
_atom_site_fract_x
_atom_site_fract_y
_atom_site_fract_z
_atom_site_U_iso_or_equiv
_atom_site_adp_type
_atom_site_occupancy
_atom_site_site_symmetry_order
_atom_site_calc_flag
_atom_site_refinement_flags_posn
_atom_site_refinement_flags_adp
C1 C 0.41774(10) 0.6119(4) 0.22178(11) 0.0332(5) Uani 1 1 d . .
C2 C 0.44304(11) 0.6901(4) 0.16806(12) 0.0346(5) Uani 1 1 d . .
H2 H 0.445780 0.817579 0.163820 0.041 Uiso 1 1 calc R U
C3 C 0.46401(10) 0.5743(3) 0.12118(12) 0.0330(5) Uani 1 1 d . .
H3 H 0.481049 0.622901 0.084422 0.040 Uiso 1 1 calc R U
C4 C 0.45970(9) 0.3848(3) 0.12882(11) 0.0286(5) Uani 1 1 d . .
C5 C 0.43398(11) 0.3098(4) 0.18258(13) 0.0370(6) Uani 1 1 d . .
H5 H 0.430963 0.182412 0.186868 0.044 Uiso 1 1 calc R U
C6 C 0.41282(11) 0.4247(4) 0.22979(12) 0.0401(6) Uani 1 1 d . .
H6 H 0.395532 0.376335 0.266406 0.048 Uiso 1 1 calc R U
C7 C 0.17859(10) 0.4914(3) 0.04452(12) 0.0293(5) Uani 1 1 d . .
C8 C 0.23635(11) 0.5039(3) 0.08482(13) 0.0351(6) Uani 1 1 d . .
C9 C 0.28768(11) 0.5122(4) 0.05359(15) 0.0428(6) Uani 1 1 d . .
H9 H 0.326297 0.520323 0.081770 0.051 Uiso 1 1 calc R U
C10 C 0.28298(11) 0.5087(3) -0.01909(14) 0.0372(6) Uani 1 1 d . .
C11 C 0.22393(11) 0.4970(3) -0.05827(13) 0.0340(5) Uani 1 1 d . .
C12 C 0.17259(10) 0.4888(3) -0.02721(13) 0.0357(6) Uani 1 1 d . .
H12 H 0.133782 0.481582 -0.055008 0.043 Uiso 1 1 calc R U
CL1 Cl 0.24440(3) 0.51224(14) 0.17575(4) 0.0655(3) Uani 1 1 d . .
CL2 Cl 0.21466(4) 0.49255(14) -0.14902(4) 0.0682(3) Uani 1 1 d . .
N1 N 0.39683(10) 0.7345(3) 0.27298(11) 0.0427(5) Uani 1 1 d . .
N2 N 0.12360(10) 0.4808(3) 0.07625(12) 0.0350(5) Uani 1 1 d . .
N3 N 0.33318(12) 0.5204(4) -0.05028(18) 0.0590(8) Uani 1 1 d D .
O1 O 0.36918(11) 0.6678(4) 0.31585(11) 0.0702(7) Uani 1 1 d . .
O2 O 0.40819(10) 0.8987(3) 0.27160(11) 0.0611(6) Uani 1 1 d . .
O3 O 0.47959(8) 0.0497(2) 0.08946(10) 0.0433(4) Uani 1 1 d . .
O4 O 0.55131(8) 0.2895(3) 0.07137(11) 0.0503(5) Uani 1 1 d . .
O5 O 0.45015(8) 0.2828(3) 0.00053(9) 0.0423(4) Uani 1 1 d . .
S1 S 0.48768(2) 0.23761(8) 0.06795(3) 0.03189(19) Uani 1 1 d . .
H2A H 0.1037(15) 0.600(5) 0.0768(17) 0.068(10) Uiso 1 1 d . .
H2B H 0.1318(14) 0.447(4) 0.1201(18) 0.054(9) Uiso 1 1 d . .
H2C H 0.0978(13) 0.404(4) 0.0519(14) 0.040(8) Uiso 1 1 d . .
H3A H 0.3297(15) 0.511(4) -0.0902(18) 0.049(10) Uiso 1 1 d . .
H3B H 0.3692(11) 0.504(5) -0.0254(17) 0.076(12) Uiso 1 1 d D .

loop_
_atom_site_aniso_label
_atom_site_aniso_U_11
_atom_site_aniso_U_22
_atom_site_aniso_U_33
_atom_site_aniso_U_23
_atom_site_aniso_U_13
_atom_site_aniso_U_12
C1 0.0284(11) 0.0449(15) 0.0260(11) -0.0032(10) 0.0040(9) 0.0027(10)
C2 0.0358(13) 0.0338(13) 0.0344(12) -0.0009(10) 0.0070(10) 0.0002(10)
C3 0.0317(12) 0.0389(14) 0.0302(11) 0.0021(10) 0.0106(9) -0.0028(10)
C4 0.0206(10) 0.0344(13) 0.0305(11) -0.0004(10) 0.0040(8) -0.0007(9)
C5 0.0393(13) 0.0323(13) 0.0417(13) 0.0035(11) 0.0135(10) -0.0016(10)
C6 0.0417(14) 0.0502(16) 0.0320(12) 0.0064(11) 0.0168(10) 0.0005(12)
C7 0.0220(11) 0.0293(12) 0.0382(12) 0.0024(10) 0.0099(9) 0.0013(8)
C8 0.0318(13) 0.0365(14) 0.0359(12) 0.0004(10) 0.0031(10) -0.0015(10)
C9 0.0236(12) 0.0551(17) 0.0481(15) 0.0003(12) 0.0019(10) -0.0021(11)
C10 0.0291(13) 0.0332(14) 0.0524(15) 0.0009(11) 0.0156(11) 0.0002(9)
C11 0.0321(13) 0.0363(14) 0.0352(12) 0.0017(10) 0.0104(10) -0.0009(10)
C12 0.0212(12) 0.0475(15) 0.0380(13) 0.0045(11) 0.0041(9) -0.0019(10)
CL1 0.0482(4) 0.1109(8) 0.0354(4) -0.0042(4) 0.0020(3) -0.0136(4)
CL2 0.0586(5) 0.1131(8) 0.0368(4) 0.0029(4) 0.0187(3) -0.0097(4)
N1 0.0398(12) 0.0562(16) 0.0320(11) -0.0057(10) 0.0062(9) 0.0089(10)
N2 0.0267(11) 0.0447(14) 0.0353(12) 0.0039(10) 0.0102(9) -0.0013(10)
N3 0.0324(14) 0.087(2) 0.0626(19) 0.0029(16) 0.0229(13) 0.0003(12)
O1 0.0892(17) 0.0772(16) 0.0567(13) -0.0073(12) 0.0474(12) 0.0021(13)
O2 0.0805(15) 0.0501(14) 0.0561(12) -0.0153(10) 0.0209(11) 0.0024(11)
O3 0.0455(11) 0.0319(10) 0.0557(11) 0.0026(8) 0.0179(8) 0.0016(8)
O4 0.0287(9) 0.0462(11) 0.0818(14) -0.0102(10) 0.0256(9) -0.0037(8)
O5 0.0479(10) 0.0461(11) 0.0341(9) -0.0020(8) 0.0105(8) 0.0038(8)
S1 0.0270(3) 0.0315(3) 0.0400(3) -0.0016(2) 0.0138(2) -0.0004(2)

loop_
_atom_type_symbol
_atom_type_description
_atom_type_scat_dispersion_real
_atom_type_scat_dispersion_imag
_atom_type_scat_source
C C 0.0033 0.0016 'International Tables Vol C Tables 4.2.6.8 and 6.1.1.4'
H H 0.0000 0.0000 'International Tables Vol C Tables 4.2.6.8 and 6.1.1.4'
Cl Cl 0.1484 0.1585 'International Tables Vol C Tables 4.2.6.8 and 6.1.1.4'
N N 0.0061 0.0033 'International Tables Vol C Tables 4.2.6.8 and 6.1.1.4'
O O 0.0106 0.0060 'International Tables Vol C Tables 4.2.6.8 and 6.1.1.4'
S S 0.1246 0.1234 'International Tables Vol C Tables 4.2.6.8 and 6.1.1.4'

loop_
_geom_angle_atom_site_label_1
_geom_angle_atom_site_label_2
_geom_angle_atom_site_label_3
_geom_angle
C6 C1 C2 122.7(2)
C6 C1 N1 118.9(2)
C2 C1 N1 118.4(2)
C3 C2 C1 118.2(2)
C2 C3 C4 119.8(2)
C5 C4 C3 121.0(2)
C5 C4 S1 119.99(19)
C3 C4 S1 119.01(17)
C6 C5 C4 119.6(2)
C1 C6 C5 118.7(2)
C12 C7 C8 119.2(2)
C12 C7 N2 119.1(2)
C8 C7 N2 121.7(2)
C7 C8 C9 120.6(2)
C7 C8 CL1 119.56(19)
C9 C8 CL1 119.79(19)
C8 C9 C10 121.4(2)
N3 C10 C9 121.8(3)
N3 C10 C11 121.7(3)
C9 C10 C11 116.5(2)
C12 C11 C10 122.2(2)
C12 C11 CL2 118.84(19)
C10 C11 CL2 118.94(19)
C7 C12 C11 120.1(2)
O1 N1 O2 122.4(2)
O1 N1 C1 118.5(2)
O2 N1 C1 119.2(2)
O3 S1 O4 113.64(11)
O3 S1 O5 112.98(11)
O4 S1 O5 112.30(12)
O3 S1 C4 107.44(11)
O4 S1 C4 105.31(11)
O5 S1 C4 104.29(10)

loop_
_geom_bond_atom_site_label_1
_geom_bond_atom_site_label_2
_geom_bond_distance
C1 C6 1.371(4)
C1 C2 1.384(3)
C1 N1 1.464(3)
C2 C3 1.374(3)
C3 C4 1.386(4)
C4 C5 1.380(3)
C4 S1 1.777(2)
C5 C6 1.376(4)
C7 C12 1.368(3)
C7 C8 1.377(3)
C7 N2 1.458(3)
C8 C9 1.378(4)
C8 CL1 1.734(3)
C9 C10 1.389(4)
C10 N3 1.357(3)
C10 C11 1.392(4)
C11 C12 1.376(3)
C11 CL2 1.728(2)
N1 O1 1.214(3)
N1 O2 1.217(3)
O3 S1 1.4431(19)
O4 S1 1.4472(17)
O5 S1 1.4524(18)

loop_
_geom_torsion_atom_site_label_1
_geom_torsion_atom_site_label_2
_geom_torsion_atom_site_label_3
_geom_torsion_atom_site_label_4
_geom_torsion
C6 C1 C2 C3 -0.1(3)
N1 C1 C2 C3 178.4(2)
C1 C2 C3 C4 -0.3(3)
C2 C3 C4 C5 0.7(3)
C2 C3 C4 S1 -179.50(17)
C3 C4 C5 C6 -0.7(3)
S1 C4 C5 C6 179.53(18)
C2 C1 C6 C5 0.1(4)
N1 C1 C6 C5 -178.4(2)
C4 C5 C6 C1 0.3(4)
C12 C7 C8 C9 -0.5(4)
N2 C7 C8 C9 179.5(2)
C12 C7 C8 CL1 178.62(19)
N2 C7 C8 CL1 -1.4(3)
C7 C8 C9 C10 0.1(4)
CL1 C8 C9 C10 -179.0(2)
C8 C9 C10 N3 178.7(3)
C8 C9 C10 C11 0.2(4)
N3 C10 C11 C12 -178.7(3)
C9 C10 C11 C12 -0.1(4)
N3 C10 C11 CL2 1.3(3)
C9 C10 C11 CL2 179.85(19)
C8 C7 C12 C11 0.6(4)
N2 C7 C12 C11 -179.4(2)
C10 C11 C12 C7 -0.3(4)
CL2 C11 C12 C7 179.75(19)
C6 C1 N1 O1 -8.7(3)
C2 C1 N1 O1 172.8(2)
C6 C1 N1 O2 170.6(2)
C2 C1 N1 O2 -7.9(3)
C5 C4 S1 O3 -2.2(2)
C3 C4 S1 O3 177.97(17)
C5 C4 S1 O4 -123.66(19)
C3 C4 S1 O4 56.5(2)
C5 C4 S1 O5 117.94(19)
C3 C4 S1 O5 -61.88(19)
